data_7719781
loop_
_publ_author_name
'Borkar, Reema L.'
'Putta, Chandra Lekha'
'Platto, Merlin'
'Beniwal, Nitisha'
'Banoth, Bharati'
'Mehata, Abhishesh Kumar'
'Ramasamy, Shanmugam'
'Rengan, Aravind Kumar'

_publ_section_title
;
 Re(I)-quinolinate-pyridyl complexes with disubstituted benzimidazole
 pharmacophores as anticancer agents.
;
_journal_issue 47
_journal_name_full 'Dalton transactions (Cambridge, England : 2003)'
_journal_page_first 17531
_journal_page_last 17545
_journal_paper_doi 10.1039/d5dt01577d
_journal_volume 54
_journal_year 2025
_chemical_formula_moiety '2(C24 H13 F2 N4 O4 Re), C7 H8'
_chemical_formula_sum 'C55 H34 F4 N8 O8 Re2'
_chemical_formula_weight 1383.30
_space_group_crystal_system triclinic
_space_group_IT_number 2
_space_group_name_Hall '-P 1'
_space_group_name_H-M_alt 'P -1'
_atom_sites_solution_hydrogens mixed
_audit_creation_method SHELXL-2018/3
_audit_update_record
;
2025-05-14 deposited with the CCDC.	2025-10-29 downloaded from the CCDC.
;
_cell_angle_alpha 63.168(5)
_cell_angle_beta 89.537(6)
_cell_angle_gamma 81.939(6)
_cell_formula_units_Z 1
_cell_length_a 8.2524(12)
_cell_length_b 13.0329(17)
_cell_length_c 13.224(2)
_cell_measurement_reflns_used 2990
_cell_measurement_temperature 296(2)
_cell_measurement_theta_max 23.66
_cell_measurement_theta_min 2.50
_cell_volume 1254.1(3)
_computing_cell_refinement 'Bruker SAINT'
_computing_data_collection 'Bruker APEX2'
_computing_data_reduction 'Bruker SAINT'
_computing_molecular_graphics 'Bruker SHELXTL'
_computing_publication_material 'Bruker SHELXTL'
_computing_structure_refinement 'SHELXL-2018/3 (Sheldrick, 2018)'
_computing_structure_solution 'SHELXS-97 (Sheldrick 2008)'
_diffrn_ambient_temperature 296(2)
_diffrn_measured_fraction_theta_full 0.996
_diffrn_measured_fraction_theta_max 0.996
_diffrn_measurement_device_type 'Bruker APEX-II CCD'
_diffrn_measurement_method '\f and \w scans'
_diffrn_radiation_type MoK\a
_diffrn_radiation_wavelength 0.71073
_diffrn_reflns_av_R_equivalents 0.0406
_diffrn_reflns_av_unetI/netI 0.0183
_diffrn_reflns_Laue_measured_fraction_full 0.996
_diffrn_reflns_Laue_measured_fraction_max 0.996
_diffrn_reflns_limit_h_max 9
_diffrn_reflns_limit_h_min -9
_diffrn_reflns_limit_k_max 15
_diffrn_reflns_limit_k_min -15
_diffrn_reflns_limit_l_max 15
_diffrn_reflns_limit_l_min -15
_diffrn_reflns_number 49211
_diffrn_reflns_point_group_measured_fraction_full 0.996
_diffrn_reflns_point_group_measured_fraction_max 0.996
_diffrn_reflns_theta_full 24.999
_diffrn_reflns_theta_max 24.999
_diffrn_reflns_theta_min 1.772
_exptl_absorpt_coefficient_mu 4.902
_exptl_absorpt_correction_T_max 0.725
_exptl_absorpt_correction_T_min 0.695
_exptl_absorpt_correction_type multi-scan
_exptl_absorpt_process_details SADABS
_exptl_crystal_colour Yellow
_exptl_crystal_density_diffrn 1.832
_exptl_crystal_description Block
_exptl_crystal_F_000 670
_exptl_crystal_size_max 0.080
_exptl_crystal_size_mid 0.070
_exptl_crystal_size_min 0.070
_refine_diff_density_max 0.771
_refine_diff_density_min -0.480
_refine_diff_density_rms 0.113
_refine_ls_extinction_method none
_refine_ls_goodness_of_fit_ref 1.139
_refine_ls_hydrogen_treatment mixed
_refine_ls_matrix_type full
_refine_ls_number_parameters 383
_refine_ls_number_reflns 4407
_refine_ls_number_restraints 157
_refine_ls_restrained_S_all 1.139
_refine_ls_R_factor_all 0.0192
_refine_ls_R_factor_gt 0.0187
_refine_ls_shift/su_max 0.002
_refine_ls_shift/su_mean 0.000
_refine_ls_structure_factor_coef Fsqd
_refine_ls_weighting_details 'w=1/[\s^2^(Fo^2^)+(0.0308P)^2^+0.4463P] where P=(Fo^2^+2Fc^2^)/3'
_refine_ls_weighting_scheme calc
_refine_ls_wR_factor_gt 0.0492
_refine_ls_wR_factor_ref 0.0494
_reflns_Friedel_coverage 0.000
_reflns_number_gt 4273
_reflns_number_total 4407
_reflns_threshold_expression 'I > 2\s(I)'
_cod_data_source_file d5dt01577d2.cif
_cod_data_source_block MS185_Re-F
_cod_depositor_comments 'Adding full bibliography for 7719780--7719784.cif.'
_cod_database_code 7719781
_shelx_shelxl_version_number 2018/3
_shelx_space_group_comment
;
The symmetry employed for this shelxl refinement is uniquely defined
by the following loop, which should always be used as a source of
symmetry information in preference to the above space-group names.
They are only intended as comments.
;
_shelx_estimated_absorpt_t_min 0.695
_shelx_estimated_absorpt_t_max 0.725

loop_
_space_group_symop_operation_xyz
'x, y, z'
'-x, -y, -z'

loop_
_atom_site_label
_atom_site_type_symbol
_atom_site_fract_x
_atom_site_fract_y
_atom_site_fract_z
_atom_site_U_iso_or_equiv
_atom_site_adp_type
_atom_site_occupancy
_atom_site_site_symmetry_order
_atom_site_calc_flag
_atom_site_refinement_flags_posn
_atom_site_refinement_flags_adp
_atom_site_refinement_flags_occupancy
_atom_site_disorder_assembly
_atom_site_disorder_group
Re1 Re 0.85722(2) 0.71226(2) 0.29590(2) 0.03605(6) Uani 1 1 d . . . . .
F1 F 0.1168(3) 0.3402(2) 1.1548(2) 0.0863(7) Uani 1 1 d . . . . .
F2 F 0.1512(3) 0.5396(2) 1.15411(18) 0.0806(7) Uani 1 1 d . . . . .
O2 O 0.9696(3) 0.4553(2) 0.3562(2) 0.0595(6) Uani 1 1 d . . . . .
O3 O 1.1835(3) 0.7189(2) 0.3998(2) 0.0679(7) Uani 1 1 d . . . . .
O1 O 1.0076(3) 0.7898(2) 0.06517(19) 0.0569(6) Uani 1 1 d . . . . .
O4 O 0.6186(2) 0.71529(17) 0.23298(18) 0.0413(4) Uani 1 1 d . . . . .
N1 N 0.4002(3) 0.4714(2) 0.8072(2) 0.0409(5) Uani 1 1 d . . . . .
N2 N 0.4245(3) 0.6424(2) 0.8030(2) 0.0441(6) Uani 1 1 d . . . . .
N3 N 0.7287(3) 0.6670(2) 0.4560(2) 0.0398(5) Uani 1 1 d . . . . .
N4 N 0.7378(3) 0.88831(19) 0.2476(2) 0.0390(5) Uani 1 1 d . . . . .
C22 C 0.2075(4) 0.5227(3) 1.0658(3) 0.0549(8) Uani 1 1 d . . . . .
C23 C 0.1897(4) 0.4168(3) 1.0670(3) 0.0554(8) Uani 1 1 d . . . . .
C24 C 0.2458(4) 0.3885(3) 0.9844(3) 0.0506(7) Uani 1 1 d . . . . .
H24 H 0.233086 0.318439 0.984944 0.061 Uiso 1 1 calc R U . . .
C19 C 0.3239(3) 0.4717(2) 0.8987(2) 0.0400(6) Uani 1 1 d . . . . .
C20 C 0.3402(4) 0.5790(2) 0.8954(3) 0.0413(6) Uani 1 1 d . . . . .
C21 C 0.2797(4) 0.6048(3) 0.9819(3) 0.0510(7) Uani 1 1 d . . . . .
H21 H 0.288684 0.675324 0.981551 0.061 Uiso 1 1 calc R U . . .
C18 C 0.4588(3) 0.5745(2) 0.7529(2) 0.0386(6) Uani 1 1 d . . . . .
C15 C 0.5518(3) 0.6046(2) 0.6522(2) 0.0390(6) Uani 1 1 d . . . . .
C16 C 0.5952(4) 0.5279(3) 0.6070(3) 0.0461(7) Uani 1 1 d . . . . .
H16 H 0.566470 0.453641 0.641826 0.055 Uiso 1 1 calc R U . . .
C17 C 0.6808(4) 0.5618(2) 0.5107(3) 0.0439(6) Uani 1 1 d . . . . .
H17 H 0.707278 0.509021 0.481513 0.053 Uiso 1 1 calc R U . . .
C13 C 0.6920(4) 0.7385(3) 0.5030(3) 0.0532(8) Uani 1 1 d . . . . .
H13 H 0.727635 0.810545 0.469340 0.064 Uiso 1 1 calc R U . . .
C14 C 0.6053(4) 0.7116(3) 0.5978(3) 0.0547(8) Uani 1 1 d . . . . .
H14 H 0.581998 0.765432 0.625964 0.066 Uiso 1 1 calc R U . . .
C10 C 0.3644(4) 0.8382(3) 0.1464(3) 0.0524(8) Uani 1 1 d . . . . .
H10 H 0.323429 0.779704 0.137338 0.063 Uiso 1 1 calc R U . . .
C9 C 0.5211(3) 0.8163(2) 0.1946(2) 0.0387(6) Uani 1 1 d . . . . .
C8 C 0.5809(3) 0.9103(2) 0.2028(2) 0.0384(6) Uani 1 1 d . . . . .
C7 C 0.4799(4) 1.0193(3) 0.1679(3) 0.0523(7) Uani 1 1 d . . . . .
C12 C 0.3208(5) 1.0345(3) 0.1222(4) 0.0716(11) Uani 1 1 d . . . . .
H12 H 0.251889 1.104958 0.099485 0.086 Uiso 1 1 calc R U . . .
C11 C 0.2671(4) 0.9452(3) 0.1112(4) 0.0717(11) Uani 1 1 d . . . . .
H11 H 0.162145 0.956734 0.079042 0.086 Uiso 1 1 calc R U . . .
C6 C 0.5507(5) 1.1056(3) 0.1822(3) 0.0647(10) Uani 1 1 d . . . . .
H6 H 0.489221 1.178346 0.161547 0.078 Uiso 1 1 calc R U . . .
C5 C 0.7057(5) 1.0827(3) 0.2252(3) 0.0617(9) Uani 1 1 d . . . . .
H5 H 0.751513 1.139487 0.234357 0.074 Uiso 1 1 calc R U . . .
C4 C 0.7985(4) 0.9731(3) 0.2564(3) 0.0516(8) Uani 1 1 d . . . . .
H4 H 0.906603 0.959388 0.284228 0.062 Uiso 1 1 calc R U . . .
C2 C 0.9305(4) 0.5517(3) 0.3339(3) 0.0426(7) Uani 1 1 d . . . . .
C1 C 0.9526(4) 0.7591(3) 0.1521(3) 0.0442(7) Uani 1 1 d . . . . .
C3 C 1.0602(4) 0.7169(3) 0.3606(3) 0.0460(7) Uani 1 1 d . . . . .
C31 C 0.7373(18) 1.0256(17) 0.5789(14) 0.212(9) Uani 0.5 1 d D U P A -1
H31A H 0.715293 0.952832 0.638084 0.318 Uiso 0.5 1 calc R U P A -1
H31B H 0.742573 1.079523 0.609324 0.318 Uiso 0.5 1 calc R U P A -1
H31C H 0.651268 1.056535 0.519781 0.318 Uiso 0.5 1 calc R U P A -1
C30 C 0.8961(12) 1.0071(11) 0.5317(10) 0.117(4) Uani 0.5 1 d D U P A -1
C25 C 0.9588(15) 1.0966(13) 0.4453(11) 0.124(5) Uani 0.5 1 d D U P A -1
H25 H 0.900906 1.171751 0.414851 0.148 Uiso 0.5 1 calc R U P A -1
C26 C 1.1082(16) 1.0758(14) 0.4031(11) 0.136(5) Uani 0.5 1 d D U P A -1
H26 H 1.151223 1.135913 0.344617 0.163 Uiso 0.5 1 calc R U P A -1
C27 C 1.1903(15) 0.9636(15) 0.4505(12) 0.135(4) Uani 0.5 1 d D U P A -1
H27 H 1.290314 0.948380 0.423214 0.162 Uiso 0.5 1 calc R U P A -1
C28 C 1.1303(15) 0.8753(12) 0.5349(12) 0.125(4) Uani 0.5 1 d D U P A -1
H28 H 1.189275 0.800578 0.564815 0.150 Uiso 0.5 1 calc R U P A -1
C29 C 0.9836(14) 0.8941(12) 0.5775(11) 0.117(4) Uani 0.5 1 d D U P A -1
H29 H 0.942685 0.832765 0.635932 0.141 Uiso 0.5 1 calc R U P A -1
H1 H 0.407(4) 0.426(3) 0.790(3) 0.039(9) Uiso 1 1 d . . . . .

loop_
_atom_site_aniso_label
_atom_site_aniso_U_11
_atom_site_aniso_U_22
_atom_site_aniso_U_33
_atom_site_aniso_U_23
_atom_site_aniso_U_13
_atom_site_aniso_U_12
Re1 0.03818(8) 0.03111(8) 0.04102(8) -0.01839(6) 0.00406(5) -0.00501(5)
F1 0.1012(18) 0.0867(16) 0.0591(13) -0.0171(13) 0.0308(12) -0.0358(13)
F2 0.0990(17) 0.0860(16) 0.0520(12) -0.0332(11) 0.0259(11) 0.0060(13)
O2 0.0725(16) 0.0359(12) 0.0667(15) -0.0231(11) 0.0102(12) 0.0007(10)
O3 0.0542(14) 0.0702(16) 0.0792(17) -0.0326(14) -0.0123(12) -0.0129(12)
O1 0.0612(13) 0.0646(15) 0.0434(12) -0.0214(11) 0.0136(11) -0.0166(11)
O4 0.0409(10) 0.0330(10) 0.0580(12) -0.0279(9) 0.0004(9) -0.0051(8)
N1 0.0517(14) 0.0344(13) 0.0463(14) -0.0258(12) 0.0064(11) -0.0102(10)
N2 0.0577(15) 0.0361(12) 0.0468(14) -0.0253(11) 0.0118(11) -0.0101(11)
N3 0.0440(13) 0.0363(12) 0.0431(13) -0.0213(11) 0.0053(10) -0.0070(10)
N4 0.0485(13) 0.0285(11) 0.0436(13) -0.0186(10) 0.0016(10) -0.0089(9)
C22 0.0568(18) 0.060(2) 0.0426(17) -0.0233(15) 0.0063(14) 0.0054(15)
C23 0.0527(18) 0.0586(19) 0.0440(17) -0.0130(15) 0.0105(14) -0.0120(15)
C24 0.0564(18) 0.0438(16) 0.0505(17) -0.0184(14) 0.0025(14) -0.0149(13)
C19 0.0409(14) 0.0399(15) 0.0419(15) -0.0210(12) 0.0018(11) -0.0061(11)
C20 0.0461(15) 0.0366(14) 0.0433(15) -0.0214(12) 0.0038(12) -0.0017(12)
C21 0.0615(19) 0.0451(17) 0.0493(17) -0.0265(14) 0.0082(14) 0.0009(14)
C18 0.0461(14) 0.0331(14) 0.0429(15) -0.0221(12) 0.0042(12) -0.0085(11)
C15 0.0432(14) 0.0370(14) 0.0410(14) -0.0215(12) 0.0034(11) -0.0063(11)
C16 0.0576(17) 0.0350(14) 0.0525(17) -0.0242(13) 0.0133(14) -0.0134(12)
C17 0.0555(17) 0.0352(14) 0.0499(16) -0.0263(13) 0.0126(13) -0.0099(12)
C13 0.078(2) 0.0369(15) 0.0542(18) -0.0264(14) 0.0187(16) -0.0201(14)
C14 0.081(2) 0.0410(16) 0.0583(19) -0.0339(15) 0.0235(16) -0.0207(15)
C10 0.0489(17) 0.0452(17) 0.065(2) -0.0251(15) -0.0041(15) -0.0111(13)
C9 0.0429(14) 0.0333(14) 0.0427(15) -0.0190(12) 0.0028(11) -0.0085(11)
C8 0.0446(14) 0.0294(13) 0.0406(14) -0.0150(11) 0.0030(11) -0.0078(11)
C7 0.0574(18) 0.0323(15) 0.064(2) -0.0203(14) -0.0047(15) -0.0029(13)
C12 0.059(2) 0.0395(18) 0.101(3) -0.022(2) -0.017(2) 0.0070(15)
C11 0.0502(19) 0.053(2) 0.103(3) -0.028(2) -0.0197(19) -0.0044(15)
C6 0.077(2) 0.0307(15) 0.083(3) -0.0249(16) -0.0116(19) -0.0001(15)
C5 0.081(2) 0.0306(16) 0.076(2) -0.0247(16) -0.0110(19) -0.0129(15)
C4 0.0602(19) 0.0387(16) 0.0579(19) -0.0217(15) -0.0059(15) -0.0140(14)
C2 0.0447(15) 0.0430(17) 0.0419(15) -0.0210(13) 0.0081(12) -0.0064(12)
C1 0.0398(14) 0.0416(16) 0.0542(19) -0.0241(14) 0.0002(13) -0.0064(12)
C3 0.0505(17) 0.0400(16) 0.0474(16) -0.0202(13) 0.0017(13) -0.0058(13)
C31 0.168(17) 0.282(18) 0.228(17) -0.156(14) 0.012(14) -0.022(14)
C30 0.107(9) 0.154(8) 0.138(8) -0.103(7) 0.002(7) -0.034(7)
C25 0.123(11) 0.147(8) 0.138(8) -0.095(6) -0.022(8) -0.027(7)
C26 0.140(10) 0.148(9) 0.145(9) -0.081(7) -0.021(9) -0.048(8)
C27 0.130(11) 0.177(9) 0.139(8) -0.107(7) 0.000(8) -0.030(8)
C28 0.128(10) 0.151(8) 0.130(8) -0.092(6) -0.012(8) -0.023(8)
C29 0.106(10) 0.156(8) 0.134(7) -0.102(6) -0.004(7) -0.026(7)

loop_
_atom_type_symbol
_atom_type_description
_atom_type_scat_dispersion_real
_atom_type_scat_dispersion_imag
_atom_type_scat_source
C C 0.0033 0.0016 'International Tables Vol C Tables 4.2.6.8 and 6.1.1.4'
H H 0.0000 0.0000 'International Tables Vol C Tables 4.2.6.8 and 6.1.1.4'
F F 0.0171 0.0103 'International Tables Vol C Tables 4.2.6.8 and 6.1.1.4'
N N 0.0061 0.0033 'International Tables Vol C Tables 4.2.6.8 and 6.1.1.4'
O O 0.0106 0.0060 'International Tables Vol C Tables 4.2.6.8 and 6.1.1.4'
Re Re -1.0185 7.2310 'International Tables Vol C Tables 4.2.6.8 and 6.1.1.4'

loop_
_geom_angle_atom_site_label_1
_geom_angle_atom_site_label_2
_geom_angle_atom_site_label_3
_geom_angle
_geom_angle_site_symmetry_1
_geom_angle_site_symmetry_3
_geom_angle_publ_flag
C3 Re1 C1 89.36(13) . . ?
C3 Re1 C2 89.30(13) . . ?
C1 Re1 C2 90.09(13) . . ?
C3 Re1 O4 174.27(10) . . ?
C1 Re1 O4 94.85(11) . . ?
C2 Re1 O4 94.57(11) . . ?
C3 Re1 N4 99.38(11) . . ?
C1 Re1 N4 91.76(11) . . ?
C2 Re1 N4 171.14(10) . . ?
O4 Re1 N4 76.65(8) . . ?
C3 Re1 N3 94.00(12) . . ?
C1 Re1 N3 175.59(10) . . ?
C2 Re1 N3 92.80(11) . . ?
O4 Re1 N3 81.61(9) . . ?
N4 Re1 N3 84.88(9) . . ?
C9 O4 Re1 115.25(16) . . ?
C19 N1 C18 107.1(2) . . ?
C19 N1 H1 126(3) . . ?
C18 N1 H1 127(3) . . ?
C18 N2 C20 104.5(2) . . ?
C13 N3 C17 115.9(3) . . ?
C13 N3 Re1 124.5(2) . . ?
C17 N3 Re1 119.59(18) . . ?
C4 N4 C8 118.5(3) . . ?
C4 N4 Re1 128.2(2) . . ?
C8 N4 Re1 113.33(17) . . ?
F2 C22 C21 120.5(3) . . ?
F2 C22 C23 117.0(3) . . ?
C21 C22 C23 122.5(3) . . ?
F1 C23 C24 119.5(3) . . ?
F1 C23 C22 118.1(3) . . ?
C24 C23 C22 122.4(3) . . ?
C23 C24 C19 115.5(3) . . ?
C23 C24 H24 122.3 . . ?
C19 C24 H24 122.3 . . ?
N1 C19 C24 131.8(3) . . ?
N1 C19 C20 105.5(3) . . ?
C24 C19 C20 122.8(3) . . ?
N2 C20 C21 130.0(3) . . ?
N2 C20 C19 110.1(2) . . ?
C21 C20 C19 119.9(3) . . ?
C22 C21 C20 117.0(3) . . ?
C22 C21 H21 121.5 . . ?
C20 C21 H21 121.5 . . ?
N2 C18 N1 112.8(3) . . ?
N2 C18 C15 124.1(2) . . ?
N1 C18 C15 123.0(2) . . ?
C14 C15 C16 116.4(3) . . ?
C14 C15 C18 121.2(2) . . ?
C16 C15 C18 122.4(3) . . ?
C17 C16 C15 119.8(3) . . ?
C17 C16 H16 120.1 . . ?
C15 C16 H16 120.1 . . ?
N3 C17 C16 123.8(3) . . ?
N3 C17 H17 118.1 . . ?
C16 C17 H17 118.1 . . ?
N3 C13 C14 123.7(3) . . ?
N3 C13 H13 118.1 . . ?
C14 C13 H13 118.1 . . ?
C13 C14 C15 120.4(3) . . ?
C13 C14 H14 119.8 . . ?
C15 C14 H14 119.8 . . ?
C9 C10 C11 121.5(3) . . ?
C9 C10 H10 119.3 . . ?
C11 C10 H10 119.3 . . ?
O4 C9 C10 124.6(2) . . ?
O4 C9 C8 118.3(2) . . ?
C10 C9 C8 117.2(3) . . ?
N4 C8 C7 122.4(2) . . ?
N4 C8 C9 116.5(2) . . ?
C7 C8 C9 121.1(3) . . ?
C12 C7 C8 118.6(3) . . ?
C12 C7 C6 125.1(3) . . ?
C8 C7 C6 116.3(3) . . ?
C11 C12 C7 119.8(3) . . ?
C11 C12 H12 120.1 . . ?
C7 C12 H12 120.1 . . ?
C12 C11 C10 121.9(3) . . ?
C12 C11 H11 119.1 . . ?
C10 C11 H11 119.1 . . ?
C5 C6 C7 120.4(3) . . ?
C5 C6 H6 119.8 . . ?
C7 C6 H6 119.8 . . ?
C6 C5 C4 119.9(3) . . ?
C6 C5 H5 120.1 . . ?
C4 C5 H5 120.1 . . ?
N4 C4 C5 122.4(3) . . ?
N4 C4 H4 118.8 . . ?
C5 C4 H4 118.8 . . ?
O2 C2 Re1 178.0(3) . . ?
O1 C1 Re1 178.3(3) . . ?
O3 C3 Re1 179.5(3) . . ?
C30 C31 H31A 109.5 . . ?
C30 C31 H31B 109.5 . . ?
H31A C31 H31B 109.5 . . ?
C30 C31 H31C 109.5 . . ?
H31A C31 H31C 109.5 . . ?
H31B C31 H31C 109.5 . . ?
C25 C30 C29 119.6(8) . . ?
C25 C30 C31 122.2(10) . . ?
C29 C30 C31 118.2(9) . . ?
C30 C25 C26 120.6(9) . . ?
C30 C25 H25 119.7 . . ?
C26 C25 H25 119.7 . . ?
C27 C26 C25 118.0(9) . . ?
C27 C26 H26 121.0 . . ?
C25 C26 H26 121.0 . . ?
C28 C27 C26 122.0(9) . . ?
C28 C27 H27 119.0 . . ?
C26 C27 H27 119.0 . . ?
C27 C28 C29 120.8(9) . . ?
C27 C28 H28 119.6 . . ?
C29 C28 H28 119.6 . . ?
C28 C29 C30 119.0(9) . . ?
C28 C29 H29 120.5 . . ?
C30 C29 H29 120.5 . . ?

loop_
_geom_bond_atom_site_label_1
_geom_bond_atom_site_label_2
_geom_bond_distance
_geom_bond_site_symmetry_2
_geom_bond_publ_flag
Re1 C3 1.908(3) . ?
Re1 C1 1.916(3) . ?
Re1 C2 1.924(3) . ?
Re1 O4 2.132(2) . ?
Re1 N4 2.167(2) . ?
Re1 N3 2.228(2) . ?
F1 C23 1.348(4) . ?
F2 C22 1.350(4) . ?
O2 C2 1.150(4) . ?
O3 C3 1.154(4) . ?
O1 C1 1.147(4) . ?
O4 C9 1.320(3) . ?
N1 C19 1.360(4) . ?
N1 C18 1.364(4) . ?
N1 H1 0.72(3) . ?
N2 C18 1.325(4) . ?
N2 C20 1.377(4) . ?
N3 C13 1.337(4) . ?
N3 C17 1.346(4) . ?
N4 C4 1.326(4) . ?
N4 C8 1.365(4) . ?
C22 C21 1.352(5) . ?
C22 C23 1.402(5) . ?
C23 C24 1.361(5) . ?
C24 C19 1.397(4) . ?
C24 H24 0.9300 . ?
C19 C20 1.405(4) . ?
C20 C21 1.401(4) . ?
C21 H21 0.9300 . ?
C18 C15 1.454(4) . ?
C15 C14 1.386(4) . ?
C15 C16 1.386(4) . ?
C16 C17 1.371(4) . ?
C16 H16 0.9300 . ?
C17 H17 0.9300 . ?
C13 C14 1.366(4) . ?
C13 H13 0.9300 . ?
C14 H14 0.9300 . ?
C10 C9 1.381(4) . ?
C10 C11 1.382(5) . ?
C10 H10 0.9300 . ?
C9 C8 1.431(4) . ?
C8 C7 1.417(4) . ?
C7 C12 1.400(5) . ?
C7 C6 1.420(5) . ?
C12 C11 1.368(5) . ?
C12 H12 0.9300 . ?
C11 H11 0.9300 . ?
C6 C5 1.342(5) . ?
C6 H6 0.9300 . ?
C5 C4 1.401(5) . ?
C5 H5 0.9300 . ?
C4 H4 0.9300 . ?
C31 C30 1.483(15) . ?
C31 H31A 0.9600 . ?
C31 H31B 0.9600 . ?
C31 H31C 0.9600 . ?
C30 C25 1.375(10) . ?
C30 C29 1.400(10) . ?
C25 C26 1.392(10) . ?
C25 H25 0.9300 . ?
C26 C27 1.375(10) . ?
C26 H26 0.9300 . ?
C27 C28 1.344(10) . ?
C27 H27 0.9300 . ?
C28 C29 1.368(10) . ?
C28 H28 0.9300 . ?
C29 H29 0.9300 . ?

loop_
_geom_torsion_atom_site_label_1
_geom_torsion_atom_site_label_2
_geom_torsion_atom_site_label_3
_geom_torsion_atom_site_label_4
_geom_torsion
_geom_torsion_site_symmetry_1
_geom_torsion_site_symmetry_2
_geom_torsion_site_symmetry_3
_geom_torsion_site_symmetry_4
_geom_torsion_publ_flag
F2 C22 C23 F1 0.6(5) . . . . ?
C21 C22 C23 F1 179.6(3) . . . . ?
F2 C22 C23 C24 -178.1(3) . . . . ?
C21 C22 C23 C24 0.9(5) . . . . ?
F1 C23 C24 C19 -178.2(3) . . . . ?
C22 C23 C24 C19 0.6(5) . . . . ?
C18 N1 C19 C24 -178.4(3) . . . . ?
C18 N1 C19 C20 0.0(3) . . . . ?
C23 C24 C19 N1 176.6(3) . . . . ?
C23 C24 C19 C20 -1.6(5) . . . . ?
C18 N2 C20 C21 176.9(3) . . . . ?
C18 N2 C20 C19 -0.5(3) . . . . ?
N1 C19 C20 N2 0.3(3) . . . . ?
C24 C19 C20 N2 179.0(3) . . . . ?
N1 C19 C20 C21 -177.4(3) . . . . ?
C24 C19 C20 C21 1.3(5) . . . . ?
F2 C22 C21 C20 177.7(3) . . . . ?
C23 C22 C21 C20 -1.3(5) . . . . ?
N2 C20 C21 C22 -177.0(3) . . . . ?
C19 C20 C21 C22 0.2(5) . . . . ?
C20 N2 C18 N1 0.6(3) . . . . ?
C20 N2 C18 C15 -178.2(3) . . . . ?
C19 N1 C18 N2 -0.4(3) . . . . ?
C19 N1 C18 C15 178.4(3) . . . . ?
N2 C18 C15 C14 -3.1(5) . . . . ?
N1 C18 C15 C14 178.2(3) . . . . ?
N2 C18 C15 C16 175.3(3) . . . . ?
N1 C18 C15 C16 -3.4(4) . . . . ?
C14 C15 C16 C17 -2.6(5) . . . . ?
C18 C15 C16 C17 179.0(3) . . . . ?
C13 N3 C17 C16 1.9(5) . . . . ?
Re1 N3 C17 C16 -177.2(2) . . . . ?
C15 C16 C17 N3 0.8(5) . . . . ?
C17 N3 C13 C14 -2.8(5) . . . . ?
Re1 N3 C13 C14 176.3(3) . . . . ?
N3 C13 C14 C15 1.0(6) . . . . ?
C16 C15 C14 C13 1.8(5) . . . . ?
C18 C15 C14 C13 -179.8(3) . . . . ?
Re1 O4 C9 C10 177.4(2) . . . . ?
Re1 O4 C9 C8 -2.4(3) . . . . ?
C11 C10 C9 O4 177.9(3) . . . . ?
C11 C10 C9 C8 -2.3(5) . . . . ?
C4 N4 C8 C7 -1.5(4) . . . . ?
Re1 N4 C8 C7 178.7(2) . . . . ?
C4 N4 C8 C9 179.7(3) . . . . ?
Re1 N4 C8 C9 -0.1(3) . . . . ?
O4 C9 C8 N4 1.7(4) . . . . ?
C10 C9 C8 N4 -178.1(3) . . . . ?
O4 C9 C8 C7 -177.1(3) . . . . ?
C10 C9 C8 C7 3.0(4) . . . . ?
N4 C8 C7 C12 179.6(3) . . . . ?
C9 C8 C7 C12 -1.6(5) . . . . ?
N4 C8 C7 C6 -0.1(5) . . . . ?
C9 C8 C7 C6 178.7(3) . . . . ?
C8 C7 C12 C11 -0.7(6) . . . . ?
C6 C7 C12 C11 179.0(4) . . . . ?
C7 C12 C11 C10 1.5(7) . . . . ?
C9 C10 C11 C12 0.0(7) . . . . ?
C12 C7 C6 C5 -178.9(4) . . . . ?
C8 C7 C6 C5 0.8(6) . . . . ?
C7 C6 C5 C4 0.0(6) . . . . ?
C8 N4 C4 C5 2.4(5) . . . . ?
Re1 N4 C4 C5 -177.8(3) . . . . ?
C6 C5 C4 N4 -1.6(6) . . . . ?
C29 C30 C25 C26 0.1(4) . . . . ?
C31 C30 C25 C26 -179.9(3) . . . . ?
C30 C25 C26 C27 -0.1(6) . . . . ?
C25 C26 C27 C28 0.1(8) . . . . ?
C26 C27 C28 C29 -0.1(9) . . . . ?
C27 C28 C29 C30 0.0(8) . . . . ?
C25 C30 C29 C28 -0.1(6) . . . . ?
C31 C30 C29 C28 180.0(4) . . . . ?
